data_1574971
loop_
_publ_author_name
'Ghosh, Moushakhi'
'Gaurav, Kumar'
'Panwaria, Prakash'
'Panday, Rishukumar'
'Tothadi, Srinu'
'Khan, Shabana'

_publ_section_title
;
 Driving diverse bond functionalisation with <i>N</i>-heterocyclic
 silylene-coinage metal-aryl complexes.
;
_journal_issue 32
_journal_name_full 'Chemical science'
_journal_page_first 14518
_journal_page_last 14533
_journal_paper_doi 10.1039/d5sc00879d
_journal_volume 16
_journal_year 2025
_chemical_formula_moiety 'C30 H52 Cu N3 Si3'
_chemical_formula_sum 'C30 H52 Cu N3 Si3'
_chemical_formula_weight 602.55
_space_group_crystal_system monoclinic
_space_group_IT_number 14
_space_group_name_Hall '-P 2ybc'
_space_group_name_H-M_alt 'P 1 21/c 1'
_atom_sites_solution_hydrogens geom
_audit_block_doi 10.5517/ccdc.csd.cc2hbsg3
_audit_creation_date 2023-06-09
_audit_creation_method
;
Olex2 1.2
(compiled 2018.05.29 svn.r3508 for OlexSys, GUI svn.r5506)
;
_audit_update_record
;
2023-10-29 deposited with the CCDC.	2025-06-30 downloaded from the CCDC.
;
_cell_angle_alpha 90
_cell_angle_beta 96.891(6)
_cell_angle_gamma 90
_cell_formula_units_Z 4
_cell_length_a 8.7311(17)
_cell_length_b 16.101(3)
_cell_length_c 24.398(4)
_cell_measurement_reflns_used 9835
_cell_measurement_temperature 150(2)
_cell_measurement_theta_max 28.26
_cell_measurement_theta_min 2.35
_cell_volume 3405.1(11)
_computing_molecular_graphics 'Olex2 (Dolomanov et al., 2009)'
_computing_publication_material 'Olex2 (Dolomanov et al., 2009)'
_computing_structure_refinement 'ShelXL (Sheldrick, 2015)'
_computing_structure_solution 'SHELXT 2014/5 (Sheldrick, 2014)'
_diffrn_ambient_temperature 150
_diffrn_measured_fraction_theta_full 1.000
_diffrn_measured_fraction_theta_max 0.999
_diffrn_measurement_device_type 'Bruker APEX-II CCD'
_diffrn_measurement_method '\f and \w scans'
_diffrn_radiation_type MoK\a
_diffrn_radiation_wavelength 0.71073
_diffrn_reflns_av_R_equivalents 0.0965
_diffrn_reflns_av_unetI/netI 0.0398
_diffrn_reflns_Laue_measured_fraction_full 1.000
_diffrn_reflns_Laue_measured_fraction_max 0.999
_diffrn_reflns_limit_h_max 11
_diffrn_reflns_limit_h_min -11
_diffrn_reflns_limit_k_max 21
_diffrn_reflns_limit_k_min -21
_diffrn_reflns_limit_l_max 32
_diffrn_reflns_limit_l_min -32
_diffrn_reflns_number 139004
_diffrn_reflns_point_group_measured_fraction_full 1.000
_diffrn_reflns_point_group_measured_fraction_max 0.999
_diffrn_reflns_theta_full 25.242
_diffrn_reflns_theta_max 28.352
_diffrn_reflns_theta_min 2.104
_diffrn_standards_number 0
_exptl_absorpt_coefficient_mu 0.769
_exptl_absorpt_correction_T_max 0.7457
_exptl_absorpt_correction_T_min 0.6615
_exptl_absorpt_correction_type multi-scan
_exptl_absorpt_process_details
'SADABS-2016/2 (Bruker,2016/2) was used for absorption correction. wR2(int) was 0.1387 before and 0.0800 after correction. The Ratio of minimum to maximum transmission is 0.8871. The \l/2 correction factor is Not present.'
_exptl_crystal_colour colourless
_exptl_crystal_colour_primary colourless
_exptl_crystal_density_diffrn 1.175
_exptl_crystal_description block
_exptl_crystal_F_000 1296
_exptl_crystal_size_max 0.25
_exptl_crystal_size_mid 0.13
_exptl_crystal_size_min 0.05
_refine_diff_density_max 0.508
_refine_diff_density_min -0.340
_refine_diff_density_rms 0.071
_refine_ls_extinction_coef 0.00094(18)
_refine_ls_extinction_expression Fc^*^=kFc[1+0.001xFc^2^\l^3^/sin(2\q)]^-1/4^
_refine_ls_extinction_method 'SHELXL-2018/3 (Sheldrick 2018)'
_refine_ls_goodness_of_fit_ref 1.056
_refine_ls_hydrogen_treatment constr
_refine_ls_matrix_type full
_refine_ls_number_parameters 350
_refine_ls_number_reflns 8516
_refine_ls_number_restraints 0
_refine_ls_restrained_S_all 1.056
_refine_ls_R_factor_all 0.0623
_refine_ls_R_factor_gt 0.0424
_refine_ls_shift/su_max 0.008
_refine_ls_shift/su_mean 0.000
_refine_ls_structure_factor_coef Fsqd
_refine_ls_weighting_details 'w=1/[\s^2^(Fo^2^)+(0.0239P)^2^+4.3752P] where P=(Fo^2^+2Fc^2^)/3'
_refine_ls_weighting_scheme calc
_refine_ls_wR_factor_gt 0.0811
_refine_ls_wR_factor_ref 0.0885
_reflns_Friedel_coverage 0.000
_reflns_number_gt 6835
_reflns_number_total 8516
_reflns_threshold_expression 'I > 2\s(I)'
_cod_data_source_file d5sc00879d2.cif
_cod_data_source_block a1_a_CCDC1
_cod_depositor_comments 'Adding full bibliography for 1574965--1574988.cif.'
_cod_original_cell_volume 3405.0(11)
_cod_database_code 1574971
_shelx_shelxl_version_number 2018/3
_shelx_space_group_comment
;
The symmetry employed for this shelxl refinement is uniquely defined
by the following loop, which should always be used as a source of
symmetry information in preference to the above space-group names.
They are only intended as comments.
;
_shelx_estimated_absorpt_t_max 0.963
_shelx_estimated_absorpt_t_min 0.831
_olex2_refinement_description
;
1. Fixed Uiso
 At 1.2 times of:
  All C(H) groups
 At 1.5 times of:
  All C(H,H,H) groups
2.a Aromatic/amide H refined with riding coordinates:
 C25(H25), C3(H3), C29(H29), C27(H27), C26(H26), C5(H5), C28(H28)
2.b Idealised Me refined as rotating group:
 C18(H18A,H18B,H18C), C7(H7A,H7B,H7C), C17(H17A,H17B,H17C), C10(H10A,H10B,
 H10C), C13(H13A,H13B,H13C), C22(H22A,H22B,H22C), C23(H23A,H23B,H23C), C9(H9A,
 H9B,H9C), C19(H19A,H19B,H19C), C11(H11A,H11B,H11C), C15(H15A,H15B,H15C),
 C21(H21A,H21B,H21C), C8(H8A,H8B,H8C), C14(H14A,H14B,H14C), C12(H12A,H12B,H12C)
;
_olex2_submission_special_instructions 'No special instructions were received'

loop_
_space_group_symop_operation_xyz
'x, y, z'
'-x, y+1/2, -z+1/2'
'-x, -y, -z'
'x, -y-1/2, z-1/2'

loop_
_atom_site_label
_atom_site_type_symbol
_atom_site_fract_x
_atom_site_fract_y
_atom_site_fract_z
_atom_site_U_iso_or_equiv
_atom_site_adp_type
_atom_site_occupancy
_atom_site_site_symmetry_order
_atom_site_calc_flag
_atom_site_refinement_flags_posn
_atom_site_refinement_flags_adp
_atom_site_refinement_flags_occupancy
_atom_site_disorder_assembly
_atom_site_disorder_group
Cu1 Cu 0.20445(3) 0.73449(2) 0.71540(2) 0.01321(7) Uani 1 1 d . . . . .
Si1 Si 0.32970(6) 0.72592(3) 0.64016(2) 0.01035(11) Uani 1 1 d . . . . .
Si2 Si 0.46516(7) 0.81056(4) 0.54109(2) 0.01754(13) Uani 1 1 d . . . . .
Si3 Si 0.22530(7) 0.89125(3) 0.60594(2) 0.01680(13) Uani 1 1 d . . . . .
N3 N 0.51223(18) 0.66764(10) 0.65679(6) 0.0119(3) Uani 1 1 d . . . . .
N1 N 0.34094(18) 0.80514(10) 0.59262(7) 0.0132(3) Uani 1 1 d . . . . .
N2 N 0.31365(18) 0.62401(10) 0.60538(6) 0.0118(3) Uani 1 1 d . . . . .
C30 C 0.4470(2) 0.59896(12) 0.63381(7) 0.0114(4) Uani 1 1 d . . . . .
C24 C 0.5035(2) 0.51195(12) 0.63890(8) 0.0142(4) Uani 1 1 d . . . . .
C1 C 0.1046(2) 0.72871(12) 0.78247(8) 0.0140(4) Uani 1 1 d . . . . .
C6 C 0.0304(2) 0.79708(13) 0.80346(8) 0.0157(4) Uani 1 1 d . . . . .
C2 C 0.1012(2) 0.65367(12) 0.81222(8) 0.0154(4) Uani 1 1 d . . . . .
C16 C 0.6450(2) 0.67788(13) 0.70033(8) 0.0163(4) Uani 1 1 d . . . . .
C25 C 0.4462(3) 0.45763(13) 0.67571(9) 0.0206(4) Uani 1 1 d . . . . .
H25 H 0.375494 0.476778 0.699618 0.025 Uiso 1 1 calc R . . . .
C3 C 0.0261(2) 0.64816(13) 0.85957(8) 0.0191(4) Uani 1 1 d . . . . .
H3 H 0.026056 0.596749 0.878681 0.023 Uiso 1 1 calc R . . . .
C29 C 0.6098(2) 0.48377(13) 0.60505(9) 0.0198(4) Uani 1 1 d . . . . .
H29 H 0.650550 0.520997 0.580282 0.024 Uiso 1 1 calc R . . . .
C27 C 0.5973(3) 0.34705(14) 0.64329(10) 0.0277(5) Uani 1 1 d . . . . .
H27 H 0.628474 0.290471 0.644542 0.033 Uiso 1 1 calc R . . . .
C18 C 0.6838(2) 0.77042(13) 0.70033(9) 0.0213(4) Uani 1 1 d . . . . .
H18A H 0.723096 0.784945 0.665603 0.032 Uiso 1 1 calc GR . . . .
H18B H 0.762494 0.782807 0.731361 0.032 Uiso 1 1 calc GR . . . .
H18C H 0.590595 0.802850 0.704036 0.032 Uiso 1 1 calc GR . . . .
C26 C 0.4930(3) 0.37501(14) 0.67729(9) 0.0274(5) Uani 1 1 d . . . . .
H26 H 0.452727 0.337512 0.702011 0.033 Uiso 1 1 calc R . . . .
C7 C 0.0312(3) 0.88108(13) 0.77559(9) 0.0230(5) Uani 1 1 d . . . . .
H7A H 0.129313 0.909182 0.787247 0.034 Uiso 1 1 calc GR . . . .
H7B H -0.054056 0.914818 0.786045 0.034 Uiso 1 1 calc GR . . . .
H7C H 0.019027 0.873598 0.735440 0.034 Uiso 1 1 calc GR . . . .
C17 C 0.5987(3) 0.65268(14) 0.75645(9) 0.0247(5) Uani 1 1 d . . . . .
H17A H 0.509410 0.685566 0.764275 0.037 Uiso 1 1 calc GR . . . .
H17B H 0.685116 0.662742 0.785189 0.037 Uiso 1 1 calc GR . . . .
H17C H 0.571861 0.593553 0.755858 0.037 Uiso 1 1 calc GR . . . .
C4 C -0.0484(3) 0.71610(14) 0.87930(9) 0.0215(5) Uani 1 1 d . . . . .
C10 C 0.0231(2) 0.85924(15) 0.61278(10) 0.0245(5) Uani 1 1 d . . . . .
H10A H -0.022564 0.833185 0.578346 0.037 Uiso 1 1 calc GR . . . .
H10B H -0.037577 0.908229 0.620380 0.037 Uiso 1 1 calc GR . . . .
H10C H 0.023168 0.819511 0.643214 0.037 Uiso 1 1 calc GR . . . .
C5 C -0.0450(2) 0.79027(13) 0.85074(9) 0.0192(4) Uani 1 1 d . . . . .
H5 H -0.094963 0.837636 0.863546 0.023 Uiso 1 1 calc R . . . .
C28 C 0.6565(3) 0.40140(14) 0.60741(9) 0.0253(5) Uani 1 1 d . . . . .
H28 H 0.729362 0.382316 0.584311 0.030 Uiso 1 1 calc R . . . .
C20 C 0.1892(2) 0.57711(12) 0.57296(8) 0.0166(4) Uani 1 1 d . . . . .
C13 C 0.6038(3) 0.89810(16) 0.55646(11) 0.0304(5) Uani 1 1 d . . . . .
H13A H 0.547960 0.950976 0.552386 0.046 Uiso 1 1 calc GR . . . .
H13B H 0.681611 0.896428 0.530702 0.046 Uiso 1 1 calc GR . . . .
H13C H 0.654460 0.892858 0.594373 0.046 Uiso 1 1 calc GR . . . .
C22 C 0.0908(3) 0.53177(15) 0.61092(10) 0.0259(5) Uani 1 1 d . . . . .
H22A H 0.152424 0.488241 0.631146 0.039 Uiso 1 1 calc GR . . . .
H22B H 0.001558 0.506619 0.588856 0.039 Uiso 1 1 calc GR . . . .
H22C H 0.055132 0.571283 0.637191 0.039 Uiso 1 1 calc GR . . . .
C23 C 0.2540(3) 0.51533(16) 0.53395(9) 0.0287(5) Uani 1 1 d . . . . .
H23A H 0.330869 0.543209 0.514232 0.043 Uiso 1 1 calc GR . . . .
H23B H 0.170051 0.494386 0.507272 0.043 Uiso 1 1 calc GR . . . .
H23C H 0.302668 0.468845 0.555374 0.043 Uiso 1 1 calc GR . . . .
C9 C 0.1794(3) 0.57658(13) 0.79331(10) 0.0250(5) Uani 1 1 d . . . . .
H9A H 0.152701 0.569695 0.753393 0.037 Uiso 1 1 calc GR . . . .
H9B H 0.144517 0.527866 0.812473 0.037 Uiso 1 1 calc GR . . . .
H9C H 0.291443 0.582292 0.801820 0.037 Uiso 1 1 calc GR . . . .
C19 C 0.7862(3) 0.62841(16) 0.68760(11) 0.0316(6) Uani 1 1 d . . . . .
H19A H 0.767534 0.569011 0.692552 0.047 Uiso 1 1 calc GR . . . .
H19B H 0.876603 0.645700 0.712719 0.047 Uiso 1 1 calc GR . . . .
H19C H 0.804755 0.638839 0.649382 0.047 Uiso 1 1 calc GR . . . .
C11 C 0.3112(3) 0.94637(15) 0.66935(11) 0.0313(6) Uani 1 1 d . . . . .
H11A H 0.320229 0.907864 0.700676 0.047 Uiso 1 1 calc GR . . . .
H11B H 0.244787 0.993068 0.676879 0.047 Uiso 1 1 calc GR . . . .
H11C H 0.413690 0.967213 0.663873 0.047 Uiso 1 1 calc GR . . . .
C15 C 0.5825(3) 0.71425(15) 0.53645(10) 0.0299(6) Uani 1 1 d . . . . .
H15A H 0.651853 0.707049 0.570791 0.045 Uiso 1 1 calc GR . . . .
H15B H 0.643416 0.719068 0.505387 0.045 Uiso 1 1 calc GR . . . .
H15C H 0.513671 0.666129 0.530754 0.045 Uiso 1 1 calc GR . . . .
C21 C 0.0918(3) 0.64222(15) 0.53935(11) 0.0345(6) Uani 1 1 d . . . . .
H21A H 0.049010 0.681109 0.564416 0.052 Uiso 1 1 calc GR . . . .
H21B H 0.007420 0.614766 0.516075 0.052 Uiso 1 1 calc GR . . . .
H21C H 0.156424 0.672624 0.515974 0.052 Uiso 1 1 calc GR . . . .
C8 C -0.1326(3) 0.70980(16) 0.92996(11) 0.0370(6) Uani 1 1 d . . . . .
H8A H -0.228345 0.678332 0.920827 0.056 Uiso 1 1 calc GR . . . .
H8B H -0.157012 0.765674 0.942275 0.056 Uiso 1 1 calc GR . . . .
H8C H -0.066912 0.681320 0.959525 0.056 Uiso 1 1 calc GR . . . .
C14 C 0.3593(3) 0.82459(16) 0.47043(9) 0.0305(5) Uani 1 1 d . . . . .
H14A H 0.273509 0.785067 0.464916 0.046 Uiso 1 1 calc GR . . . .
H14B H 0.429907 0.814682 0.442769 0.046 Uiso 1 1 calc GR . . . .
H14C H 0.319104 0.881384 0.466564 0.046 Uiso 1 1 calc GR . . . .
C12 C 0.2034(3) 0.96767(17) 0.54788(11) 0.0416(7) Uani 1 1 d . . . . .
H12A H 0.305418 0.987602 0.540982 0.062 Uiso 1 1 calc GR . . . .
H12B H 0.140854 1.014711 0.557669 0.062 Uiso 1 1 calc GR . . . .
H12C H 0.152493 0.940771 0.514528 0.062 Uiso 1 1 calc GR . . . .

loop_
_atom_site_aniso_label
_atom_site_aniso_U_11
_atom_site_aniso_U_22
_atom_site_aniso_U_33
_atom_site_aniso_U_23
_atom_site_aniso_U_13
_atom_site_aniso_U_12
Cu1 0.01541(12) 0.01231(12) 0.01289(12) -0.00064(9) 0.00575(9) -0.00004(10)
Si1 0.0107(2) 0.0092(2) 0.0115(2) 0.0001(2) 0.00295(19) 0.00010(19)
Si2 0.0184(3) 0.0177(3) 0.0182(3) 0.0053(2) 0.0090(2) 0.0014(2)
Si3 0.0185(3) 0.0117(3) 0.0211(3) 0.0028(2) 0.0062(2) 0.0035(2)
N3 0.0114(8) 0.0118(8) 0.0122(8) -0.0007(6) 0.0006(6) 0.0002(6)
N1 0.0135(8) 0.0111(8) 0.0155(8) 0.0028(6) 0.0044(6) 0.0009(6)
N2 0.0117(8) 0.0109(8) 0.0128(8) -0.0017(6) 0.0013(6) -0.0009(6)
C30 0.0135(9) 0.0129(9) 0.0087(8) 0.0007(7) 0.0049(7) 0.0005(7)
C24 0.0164(10) 0.0125(9) 0.0130(9) -0.0007(7) -0.0007(7) 0.0010(8)
C1 0.0140(9) 0.0154(10) 0.0128(9) -0.0024(8) 0.0029(7) -0.0031(8)
C6 0.0156(10) 0.0163(10) 0.0151(9) -0.0022(8) 0.0022(8) -0.0017(8)
C2 0.0151(10) 0.0163(10) 0.0151(10) -0.0021(8) 0.0026(8) -0.0016(8)
C16 0.0133(9) 0.0168(10) 0.0173(10) -0.0026(8) -0.0049(8) 0.0008(8)
C25 0.0266(12) 0.0174(10) 0.0180(10) 0.0014(8) 0.0032(9) 0.0010(9)
C3 0.0251(11) 0.0173(10) 0.0158(10) 0.0017(8) 0.0060(8) -0.0055(9)
C29 0.0238(11) 0.0179(10) 0.0182(10) -0.0010(8) 0.0050(9) 0.0035(9)
C27 0.0401(14) 0.0132(10) 0.0266(12) -0.0024(9) -0.0098(10) 0.0089(10)
C18 0.0167(10) 0.0216(11) 0.0244(11) -0.0008(9) -0.0026(8) -0.0047(9)
C26 0.0416(14) 0.0181(11) 0.0216(11) 0.0071(9) -0.0002(10) 0.0011(10)
C7 0.0320(12) 0.0159(10) 0.0224(11) -0.0006(9) 0.0087(9) 0.0027(9)
C17 0.0342(13) 0.0197(11) 0.0175(11) 0.0028(9) -0.0081(9) -0.0013(10)
C4 0.0243(11) 0.0244(11) 0.0173(10) -0.0042(8) 0.0086(9) -0.0067(9)
C10 0.0166(11) 0.0271(12) 0.0300(12) 0.0001(10) 0.0040(9) 0.0079(9)
C5 0.0198(10) 0.0176(10) 0.0213(11) -0.0054(8) 0.0076(8) 0.0009(8)
C28 0.0282(12) 0.0209(11) 0.0262(12) -0.0068(9) 0.0014(10) 0.0106(9)
C20 0.0162(10) 0.0153(10) 0.0175(10) -0.0008(8) -0.0017(8) -0.0045(8)
C13 0.0226(12) 0.0316(13) 0.0380(14) 0.0133(11) 0.0078(10) -0.0054(10)
C22 0.0170(11) 0.0261(12) 0.0349(13) 0.0007(10) 0.0051(9) -0.0063(9)
C23 0.0295(13) 0.0336(13) 0.0227(12) -0.0149(10) 0.0019(10) -0.0086(11)
C9 0.0346(13) 0.0154(10) 0.0270(12) 0.0013(9) 0.0125(10) 0.0017(9)
C19 0.0171(11) 0.0339(14) 0.0408(14) -0.0127(11) -0.0088(10) 0.0074(10)
C11 0.0310(13) 0.0213(12) 0.0418(14) -0.0136(11) 0.0058(11) -0.0010(10)
C15 0.0346(13) 0.0283(13) 0.0318(13) 0.0098(10) 0.0241(11) 0.0097(10)
C21 0.0331(14) 0.0221(12) 0.0414(15) 0.0048(11) -0.0235(11) -0.0086(10)
C8 0.0539(17) 0.0312(13) 0.0316(13) -0.0040(11) 0.0280(13) -0.0065(12)
C14 0.0418(15) 0.0317(13) 0.0188(11) 0.0026(10) 0.0074(10) 0.0049(11)
C12 0.0540(18) 0.0325(14) 0.0429(16) 0.0190(12) 0.0249(14) 0.0236(13)

loop_
_atom_type_symbol
_atom_type_description
_atom_type_scat_dispersion_real
_atom_type_scat_dispersion_imag
_atom_type_scat_source
C C 0.0033 0.0016 'International Tables Vol C Tables 4.2.6.8 and 6.1.1.4'
H H 0.0000 0.0000 'International Tables Vol C Tables 4.2.6.8 and 6.1.1.4'
Cu Cu 0.3201 1.2651 'International Tables Vol C Tables 4.2.6.8 and 6.1.1.4'
N N 0.0061 0.0033 'International Tables Vol C Tables 4.2.6.8 and 6.1.1.4'
Si Si 0.0817 0.0704 'International Tables Vol C Tables 4.2.6.8 and 6.1.1.4'

loop_
_citation_id
_citation_doi
_citation_year
1 10.26434/chemrxiv-2024-7rpw5 2024

loop_
_geom_angle_atom_site_label_1
_geom_angle_atom_site_label_2
_geom_angle_atom_site_label_3
_geom_angle
_geom_angle_site_symmetry_1
_geom_angle_site_symmetry_3
_geom_angle_publ_flag
C1 Cu1 Si1 173.27(6) . . ?
Cu1 Si1 C30 111.92(5) . . ?
N3 Si1 Cu1 110.00(5) . . ?
N3 Si1 C30 35.51(7) . . ?
N1 Si1 Cu1 124.90(6) . . ?
N1 Si1 N3 113.75(8) . . ?
N1 Si1 N2 110.71(8) . . ?
N1 Si1 C30 123.17(7) . . ?
N2 Si1 Cu1 114.34(5) . . ?
N2 Si1 N3 70.49(7) . . ?
N2 Si1 C30 35.75(7) . . ?
N1 Si2 C13 109.54(10) . . ?
N1 Si2 C15 113.05(9) . . ?
N1 Si2 C14 112.73(10) . . ?
C13 Si2 C15 106.97(12) . . ?
C13 Si2 C14 109.33(11) . . ?
C15 Si2 C14 104.97(12) . . ?
N1 Si3 C10 111.55(9) . . ?
N1 Si3 C11 110.16(10) . . ?
N1 Si3 C12 112.69(10) . . ?
C10 Si3 C12 103.76(12) . . ?
C11 Si3 C10 110.39(11) . . ?
C11 Si3 C12 108.09(13) . . ?
C30 N3 Si1 90.87(12) . . ?
C30 N3 C16 130.47(16) . . ?
C16 N3 Si1 132.69(13) . . ?
Si1 N1 Si2 127.14(10) . . ?
Si1 N1 Si3 111.99(9) . . ?
Si2 N1 Si3 120.48(9) . . ?
C30 N2 Si1 90.93(12) . . ?
C30 N2 C20 131.37(17) . . ?
C20 N2 Si1 135.51(13) . . ?
N3 C30 Si1 53.62(10) . . ?
N3 C30 N2 105.51(16) . . ?
N3 C30 C24 128.69(17) . . ?
N2 C30 Si1 53.32(9) . . ?
N2 C30 C24 125.77(17) . . ?
C24 C30 Si1 168.14(14) . . ?
C25 C24 C30 120.40(18) . . ?
C25 C24 C29 119.77(19) . . ?
C29 C24 C30 119.78(18) . . ?
C6 C1 Cu1 122.79(15) . . ?
C6 C1 C2 116.38(17) . . ?
C2 C1 Cu1 120.82(14) . . ?
C1 C6 C7 120.59(18) . . ?
C5 C6 C1 121.47(19) . . ?
C5 C6 C7 117.93(18) . . ?
C1 C2 C9 120.44(17) . . ?
C3 C2 C1 121.34(19) . . ?
C3 C2 C9 118.22(18) . . ?
N3 C16 C18 105.20(16) . . ?
N3 C16 C17 110.10(17) . . ?
N3 C16 C19 112.07(17) . . ?
C18 C16 C17 109.96(17) . . ?
C18 C16 C19 108.90(18) . . ?
C17 C16 C19 110.47(19) . . ?
C24 C25 H25 120.2 . . ?
C24 C25 C26 119.5(2) . . ?
C26 C25 H25 120.2 . . ?
C2 C3 H3 119.3 . . ?
C4 C3 C2 121.49(19) . . ?
C4 C3 H3 119.3 . . ?
C24 C29 H29 120.0 . . ?
C28 C29 C24 120.1(2) . . ?
C28 C29 H29 120.0 . . ?
C26 C27 H27 120.0 . . ?
C26 C27 C28 119.9(2) . . ?
C28 C27 H27 120.0 . . ?
C16 C18 H18A 109.5 . . ?
C16 C18 H18B 109.5 . . ?
C16 C18 H18C 109.5 . . ?
H18A C18 H18B 109.5 . . ?
H18A C18 H18C 109.5 . . ?
H18B C18 H18C 109.5 . . ?
C25 C26 H26 119.7 . . ?
C27 C26 C25 120.6(2) . . ?
C27 C26 H26 119.7 . . ?
C6 C7 H7A 109.5 . . ?
C6 C7 H7B 109.5 . . ?
C6 C7 H7C 109.5 . . ?
H7A C7 H7B 109.5 . . ?
H7A C7 H7C 109.5 . . ?
H7B C7 H7C 109.5 . . ?
C16 C17 H17A 109.5 . . ?
C16 C17 H17B 109.5 . . ?
C16 C17 H17C 109.5 . . ?
H17A C17 H17B 109.5 . . ?
H17A C17 H17C 109.5 . . ?
H17B C17 H17C 109.5 . . ?
C3 C4 C8 121.6(2) . . ?
C5 C4 C3 117.76(19) . . ?
C5 C4 C8 120.7(2) . . ?
Si3 C10 H10A 109.5 . . ?
Si3 C10 H10B 109.5 . . ?
Si3 C10 H10C 109.5 . . ?
H10A C10 H10B 109.5 . . ?
H10A C10 H10C 109.5 . . ?
H10B C10 H10C 109.5 . . ?
C6 C5 H5 119.2 . . ?
C4 C5 C6 121.55(19) . . ?
C4 C5 H5 119.2 . . ?
C29 C28 H28 119.9 . . ?
C27 C28 C29 120.1(2) . . ?
C27 C28 H28 119.9 . . ?
N2 C20 C22 110.65(17) . . ?
N2 C20 C23 111.28(17) . . ?
N2 C20 C21 105.31(16) . . ?
C22 C20 C23 110.13(18) . . ?
C22 C20 C21 109.72(19) . . ?
C21 C20 C23 109.64(19) . . ?
Si2 C13 H13A 109.5 . . ?
Si2 C13 H13B 109.5 . . ?
Si2 C13 H13C 109.5 . . ?
H13A C13 H13B 109.5 . . ?
H13A C13 H13C 109.5 . . ?
H13B C13 H13C 109.5 . . ?
C20 C22 H22A 109.5 . . ?
C20 C22 H22B 109.5 . . ?
C20 C22 H22C 109.5 . . ?
H22A C22 H22B 109.5 . . ?
H22A C22 H22C 109.5 . . ?
H22B C22 H22C 109.5 . . ?
C20 C23 H23A 109.5 . . ?
C20 C23 H23B 109.5 . . ?
C20 C23 H23C 109.5 . . ?
H23A C23 H23B 109.5 . . ?
H23A C23 H23C 109.5 . . ?
H23B C23 H23C 109.5 . . ?
C2 C9 H9A 109.5 . . ?
C2 C9 H9B 109.5 . . ?
C2 C9 H9C 109.5 . . ?
H9A C9 H9B 109.5 . . ?
H9A C9 H9C 109.5 . . ?
H9B C9 H9C 109.5 . . ?
C16 C19 H19A 109.5 . . ?
C16 C19 H19B 109.5 . . ?
C16 C19 H19C 109.5 . . ?
H19A C19 H19B 109.5 . . ?
H19A C19 H19C 109.5 . . ?
H19B C19 H19C 109.5 . . ?
Si3 C11 H11A 109.5 . . ?
Si3 C11 H11B 109.5 . . ?
Si3 C11 H11C 109.5 . . ?
H11A C11 H11B 109.5 . . ?
H11A C11 H11C 109.5 . . ?
H11B C11 H11C 109.5 . . ?
Si2 C15 H15A 109.5 . . ?
Si2 C15 H15B 109.5 . . ?
Si2 C15 H15C 109.5 . . ?
H15A C15 H15B 109.5 . . ?
H15A C15 H15C 109.5 . . ?
H15B C15 H15C 109.5 . . ?
C20 C21 H21A 109.5 . . ?
C20 C21 H21B 109.5 . . ?
C20 C21 H21C 109.5 . . ?
H21A C21 H21B 109.5 . . ?
H21A C21 H21C 109.5 . . ?
H21B C21 H21C 109.5 . . ?
C4 C8 H8A 109.5 . . ?
C4 C8 H8B 109.5 . . ?
C4 C8 H8C 109.5 . . ?
H8A C8 H8B 109.5 . . ?
H8A C8 H8C 109.5 . . ?
H8B C8 H8C 109.5 . . ?
Si2 C14 H14A 109.5 . . ?
Si2 C14 H14B 109.5 . . ?
Si2 C14 H14C 109.5 . . ?
H14A C14 H14B 109.5 . . ?
H14A C14 H14C 109.5 . . ?
H14B C14 H14C 109.5 . . ?
Si3 C12 H12A 109.5 . . ?
Si3 C12 H12B 109.5 . . ?
Si3 C12 H12C 109.5 . . ?
H12A C12 H12B 109.5 . . ?
H12A C12 H12C 109.5 . . ?
H12B C12 H12C 109.5 . . ?

loop_
_geom_bond_atom_site_label_1
_geom_bond_atom_site_label_2
_geom_bond_distance
_geom_bond_site_symmetry_2
_geom_bond_publ_flag
Cu1 Si1 2.2508(6) . ?
Cu1 C1 1.9468(19) . ?
Si1 N3 1.8519(17) . ?
Si1 N1 1.7347(17) . ?
Si1 N2 1.8447(17) . ?
Si1 C30 2.300(2) . ?
Si2 N1 1.7585(17) . ?
Si2 C13 1.866(2) . ?
Si2 C15 1.869(2) . ?
Si2 C14 1.869(2) . ?
Si3 N1 1.7679(17) . ?
Si3 C10 1.866(2) . ?
Si3 C11 1.861(2) . ?
Si3 C12 1.869(2) . ?
N3 C30 1.336(2) . ?
N3 C16 1.485(2) . ?
N2 C30 1.344(2) . ?
N2 C20 1.473(2) . ?
C30 C24 1.485(3) . ?
C24 C25 1.389(3) . ?
C24 C29 1.391(3) . ?
C1 C6 1.405(3) . ?
C1 C2 1.411(3) . ?
C6 C7 1.514(3) . ?
C6 C5 1.399(3) . ?
C2 C3 1.398(3) . ?
C2 C9 1.515(3) . ?
C16 C18 1.528(3) . ?
C16 C17 1.528(3) . ?
C16 C19 1.530(3) . ?
C25 H25 0.9500 . ?
C25 C26 1.391(3) . ?
C3 H3 0.9500 . ?
C3 C4 1.388(3) . ?
C29 H29 0.9500 . ?
C29 C28 1.387(3) . ?
C27 H27 0.9500 . ?
C27 C26 1.380(3) . ?
C27 C28 1.381(3) . ?
C18 H18A 0.9800 . ?
C18 H18B 0.9800 . ?
C18 H18C 0.9800 . ?
C26 H26 0.9500 . ?
C7 H7A 0.9800 . ?
C7 H7B 0.9800 . ?
C7 H7C 0.9800 . ?
C17 H17A 0.9800 . ?
C17 H17B 0.9800 . ?
C17 H17C 0.9800 . ?
C4 C5 1.385(3) . ?
C4 C8 1.515(3) . ?
C10 H10A 0.9800 . ?
C10 H10B 0.9800 . ?
C10 H10C 0.9800 . ?
C5 H5 0.9500 . ?
C28 H28 0.9500 . ?
C20 C22 1.523(3) . ?
C20 C23 1.531(3) . ?
C20 C21 1.525(3) . ?
C13 H13A 0.9800 . ?
C13 H13B 0.9800 . ?
C13 H13C 0.9800 . ?
C22 H22A 0.9800 . ?
C22 H22B 0.9800 . ?
C22 H22C 0.9800 . ?
C23 H23A 0.9800 . ?
C23 H23B 0.9800 . ?
C23 H23C 0.9800 . ?
C9 H9A 0.9800 . ?
C9 H9B 0.9800 . ?
C9 H9C 0.9800 . ?
C19 H19A 0.9800 . ?
C19 H19B 0.9800 . ?
C19 H19C 0.9800 . ?
C11 H11A 0.9800 . ?
C11 H11B 0.9800 . ?
C11 H11C 0.9800 . ?
C15 H15A 0.9800 . ?
C15 H15B 0.9800 . ?
C15 H15C 0.9800 . ?
C21 H21A 0.9800 . ?
C21 H21B 0.9800 . ?
C21 H21C 0.9800 . ?
C8 H8A 0.9800 . ?
C8 H8B 0.9800 . ?
C8 H8C 0.9800 . ?
C14 H14A 0.9800 . ?
C14 H14B 0.9800 . ?
C14 H14C 0.9800 . ?
C12 H12A 0.9800 . ?
C12 H12B 0.9800 . ?
C12 H12C 0.9800 . ?
